data_7230148
loop_
_publ_author_name
'Song, Xiaoxian'
'Yu, Hanbo'
'Zhang, Yuewei'
'Miao, Yang'
'Ye, Kaiqi'
'Wang, Yue'

_publ_section_title
;
 Controllable morphology and self-assembly of one-dimensional luminescent
 crystals based on alkyl-fluoro-substituted dithienophenazines
;
_journal_issue 12
_journal_name_full CrystEngComm
_journal_page_first 1669
_journal_paper_doi 10.1039/C8CE00021B
_journal_volume 20
_journal_year 2018
_chemical_formula_sum 'C32 H37 F2 N2 S2'
_chemical_formula_weight 551.75
_space_group_crystal_system monoclinic
_space_group_IT_number 4
_space_group_name_Hall 'P 2yb'
_space_group_name_H-M_alt 'P 1 21 1'
_symmetry_space_group_name_Hall 'P 2yb'
_symmetry_space_group_name_H-M 'P 1 21 1'
_atom_sites_solution_hydrogens geom
_audit_creation_method SHELXL-2014/7
_audit_update_record
;
2017-12-20 deposited with the CCDC.
2018-02-13 downloaded from the CCDC.
;
_cell_angle_alpha 90
_cell_angle_beta 95.8960(10)
_cell_angle_gamma 90
_cell_formula_units_Z 4
_cell_length_a 4.89080(10)
_cell_length_b 37.3867(9)
_cell_length_c 15.8515(4)
_cell_measurement_reflns_used 9968
_cell_measurement_temperature 293(2)
_cell_measurement_theta_max 21.51
_cell_measurement_theta_min 2.22
_cell_volume 2883.13(12)
_computing_structure_refinement 'SHELXL-2014/7 (Sheldrick, 2014)'
_diffrn_ambient_temperature 293(2)
_diffrn_measured_fraction_theta_full 0.951
_diffrn_measured_fraction_theta_max 0.951
_diffrn_measurement_device_type MX300
_diffrn_radiation_wavelength 0.6229
_diffrn_reflns_av_R_equivalents 0.0680
_diffrn_reflns_av_unetI/netI 0.0612
_diffrn_reflns_Laue_measured_fraction_full 0.951
_diffrn_reflns_Laue_measured_fraction_max 0.951
_diffrn_reflns_limit_h_max 5
_diffrn_reflns_limit_h_min -5
_diffrn_reflns_limit_k_max 44
_diffrn_reflns_limit_k_min -44
_diffrn_reflns_limit_l_max 18
_diffrn_reflns_limit_l_min -18
_diffrn_reflns_number 34697
_diffrn_reflns_point_group_measured_fraction_full 0.952
_diffrn_reflns_point_group_measured_fraction_max 0.952
_diffrn_reflns_theta_full 24.738
_diffrn_reflns_theta_max 24.738
_diffrn_reflns_theta_min 1.291
_diffrn_source synchrotron
_exptl_absorpt_coefficient_mu 0.156
_exptl_crystal_colour yellow
_exptl_crystal_density_diffrn 1.271
_exptl_crystal_description needle
_exptl_crystal_F_000 1172
_exptl_crystal_size_max 0.2
_exptl_crystal_size_mid 0.05
_exptl_crystal_size_min 0.05
_refine_diff_density_max 0.428
_refine_diff_density_min -0.290
_refine_diff_density_rms 0.051
_refine_ls_abs_structure_details
;
 Flack x determined using 4229 quotients [(I+)-(I-)]/[(I+)+(I-)]
 (Parsons, Flack and Wagner, Acta Cryst. B69 (2013) 249-259).
;
_refine_ls_abs_structure_Flack 0.42(3)
_refine_ls_extinction_method none
_refine_ls_goodness_of_fit_ref 1.050
_refine_ls_hydrogen_treatment constr
_refine_ls_matrix_type full
_refine_ls_number_parameters 689
_refine_ls_number_reflns 9384
_refine_ls_number_restraints 525
_refine_ls_restrained_S_all 1.042
_refine_ls_R_factor_all 0.0512
_refine_ls_R_factor_gt 0.0498
_refine_ls_shift/su_max 0.000
_refine_ls_shift/su_mean 0.000
_refine_ls_structure_factor_coef Fsqd
_refine_ls_weighting_details 'w=1/[\s^2^(Fo^2^)+(0.0611P)^2^+2.0248P] where P=(Fo^2^+2Fc^2^)/3'
_refine_ls_weighting_scheme calc
_refine_ls_wR_factor_gt 0.1352
_refine_ls_wR_factor_ref 0.1363
_reflns_Friedel_coverage 0.969
_reflns_Friedel_fraction_full 0.953
_reflns_Friedel_fraction_max 0.953
_reflns_number_gt 9012
_reflns_number_total 9384
_reflns_threshold_expression 'I > 2\s(I)'
_cod_data_source_file c8ce00021b2.cif
_cod_data_source_block 1_a
_cod_depositor_comments 'Adding full bibliography for 7230145--7230148.cif.'
_cod_database_code 7230148
_shelx_shelxl_version_number 2014/7
_shelx_space_group_comment
;
The symmetry employed for this shelxl refinement is uniquely defined
by the following loop, which should always be used as a source of
symmetry information in preference to the above space-group names.
They are only intended as comments.
;

loop_
_space_group_symop_operation_xyz
'x, y, z'
'-x, y+1/2, -z'

loop_
_atom_site_label
_atom_site_type_symbol
_atom_site_fract_x
_atom_site_fract_y
_atom_site_fract_z
_atom_site_U_iso_or_equiv
_atom_site_adp_type
_atom_site_occupancy
_atom_site_site_symmetry_order
_atom_site_calc_flag
_atom_site_refinement_flags_posn
_atom_site_refinement_flags_adp
C1 C 1.379(2) 0.84249(19) 0.4694(6) 0.079(3) Uani 1 1 d . U
H1A H 1.4840 0.8637 0.4611 0.119 Uiso 1 1 calc R U
H1AB H 1.3364 0.8415 0.5272 0.119 Uiso 1 1 calc R U
H1AC H 1.2113 0.8430 0.4321 0.119 Uiso 1 1 calc R U
C2 C 1.5429(18) 0.81003(16) 0.4503(5) 0.0656(19) Uani 1 1 d . U
H2A H 1.7101 0.8095 0.4889 0.079 Uiso 1 1 calc R U
H2AB H 1.5955 0.8121 0.3932 0.079 Uiso 1 1 calc R U
C3 C 1.3900(14) 0.77526(16) 0.4580(4) 0.0524(15) Uani 1 1 d . U
H3A H 1.2234 0.7759 0.4191 0.063 Uiso 1 1 calc R U
H3AB H 1.3359 0.7735 0.5150 0.063 Uiso 1 1 calc R U
C4 C 1.5522(14) 0.74211(15) 0.4397(4) 0.0508(14) Uani 1 1 d . U
H4A H 1.7183 0.7413 0.4788 0.061 Uiso 1 1 calc R U
H4AB H 1.6066 0.7438 0.3827 0.061 Uiso 1 1 calc R U
C5 C 1.3920(13) 0.70721(14) 0.4476(4) 0.0466(13) Uani 1 1 d . U
H5A H 1.3391 0.7053 0.5048 0.056 Uiso 1 1 calc R U
H5AB H 1.2252 0.7080 0.4089 0.056 Uiso 1 1 calc R U
C6 C 1.5570(13) 0.67407(14) 0.4283(4) 0.0440(13) Uani 1 1 d . U
H6A H 1.6173 0.6765 0.3722 0.053 Uiso 1 1 calc R U
H6AB H 1.7197 0.6727 0.4687 0.053 Uiso 1 1 calc R U
C7 C 1.3965(12) 0.63958(14) 0.4321(4) 0.0407(12) Uani 1 1 d . U
H7A H 1.2489 0.6392 0.3863 0.049 Uiso 1 1 calc R U
H7AB H 1.3152 0.6384 0.4853 0.049 Uiso 1 1 calc R U
C8 C 1.5839(11) 0.60704(13) 0.4245(4) 0.0387(12) Uani 1 1 d . U
H8A H 1.6536 0.6076 0.3694 0.046 Uiso 1 1 calc R U
H8AB H 1.7400 0.6090 0.4672 0.046 Uiso 1 1 calc R U
C9 C 1.4460(12) 0.57178(13) 0.4347(3) 0.0367(11) Uani 1 1 d . U
C10 C 1.5012(11) 0.54688(13) 0.4965(3) 0.0343(11) Uani 1 1 d . U
H10 H 1.6399 0.5495 0.5408 0.041 Uiso 1 1 calc R U
C11 C 1.3268(10) 0.51634(13) 0.4871(3) 0.0311(10) Uani 1 1 d . U
C12 C 1.1391(11) 0.51862(12) 0.4161(3) 0.0305(10) Uani 1 1 d . U
C13 C 0.9462(10) 0.49088(13) 0.3941(3) 0.0301(10) Uani 1 1 d . U
C14 C 0.9416(10) 0.46073(13) 0.4450(3) 0.0300(10) Uani 1 1 d . U
C15 C 1.1326(10) 0.45740(12) 0.5192(3) 0.0292(10) Uani 1 1 d . U
C16 C 1.3315(10) 0.48516(13) 0.5406(3) 0.0309(10) Uani 1 1 d . U
C17 C 1.5128(11) 0.45298(14) 0.6552(3) 0.0333(11) Uani 1 1 d . U
C18 C 1.7131(12) 0.44840(15) 0.7256(3) 0.0401(12) Uani 1 1 d . U
H18 H 1.8476 0.4656 0.7390 0.048 Uiso 1 1 calc R U
C19 C 1.7041(12) 0.41845(16) 0.7727(3) 0.0418(13) Uani 1 1 d . U
C20 C 1.5069(14) 0.39198(16) 0.7546(4) 0.0458(14) Uani 1 1 d . U
C21 C 1.3126(12) 0.39496(15) 0.6876(3) 0.0410(12) Uani 1 1 d . U
H21 H 1.1807 0.3772 0.6761 0.049 Uiso 1 1 calc R U
C22 C 1.3149(11) 0.42581(14) 0.6351(3) 0.0342(11) Uani 1 1 d . U
C23 C 0.7343(10) 0.43586(13) 0.4118(3) 0.0325(11) Uani 1 1 d . U
H23 H 0.6998 0.4144 0.4383 0.039 Uiso 1 1 calc R U
C24 C 0.5945(11) 0.44661(12) 0.3384(3) 0.0310(11) Uani 1 1 d . U
C25 C 0.3698(11) 0.42820(13) 0.2834(3) 0.0343(11) Uani 1 1 d . U
H25A H 0.4259 0.4257 0.2267 0.041 Uiso 1 1 calc R U
H25B H 0.2068 0.4431 0.2794 0.041 Uiso 1 1 calc R U
C26 C 0.2965(11) 0.39129(13) 0.3156(3) 0.0351(11) Uani 1 1 d . U
H26A H 0.4588 0.3762 0.3199 0.042 Uiso 1 1 calc R U
H26B H 0.2366 0.3936 0.3718 0.042 Uiso 1 1 calc R U
C27 C 0.0700(12) 0.37365(14) 0.2569(4) 0.0400(12) Uani 1 1 d . U
H27A H -0.0852 0.3899 0.2490 0.048 Uiso 1 1 calc R U
H27B H 0.1366 0.3701 0.2019 0.048 Uiso 1 1 calc R U
C28 C -0.0298(12) 0.33796(15) 0.2877(4) 0.0447(13) Uani 1 1 d . U
H28A H -0.0757 0.3410 0.3453 0.054 Uiso 1 1 calc R U
H28B H -0.1977 0.3316 0.2529 0.054 Uiso 1 1 calc R U
C29 C 0.1700(12) 0.30691(14) 0.2863(4) 0.0451(13) Uani 1 1 d . U
H29A H 0.2285 0.3048 0.2299 0.054 Uiso 1 1 calc R U
H29B H 0.3314 0.3119 0.3253 0.054 Uiso 1 1 calc R U
C30 C 0.0465(13) 0.27165(15) 0.3105(4) 0.0497(14) Uani 1 1 d . U
H30A H -0.0054 0.2738 0.3677 0.060 Uiso 1 1 calc R U
H30B H -0.1203 0.2676 0.2732 0.060 Uiso 1 1 calc R U
C31 C 0.2262(14) 0.23980(17) 0.3070(4) 0.0575(15) Uani 1 1 d . U
H31A H 0.3909 0.2433 0.3456 0.069 Uiso 1 1 calc R U
H31B H 0.2816 0.2377 0.2502 0.069 Uiso 1 1 calc R U
C32 C 0.089(2) 0.20532(19) 0.3297(6) 0.079(2) Uani 1 1 d . U
H32A H -0.0585 0.1999 0.2870 0.119 Uiso 1 1 calc R U
H32B H 0.0183 0.2080 0.3836 0.119 Uiso 1 1 calc R U
H32C H 0.2215 0.1863 0.3328 0.119 Uiso 1 1 calc R U
C33 C -0.223(2) 0.15913(19) 0.0968(6) 0.087(3) Uani 1 1 d . U
H33A H -0.3231 0.1370 0.0927 0.131 Uiso 1 1 calc R U
H33B H -0.1246 0.1611 0.1523 0.131 Uiso 1 1 calc R U
H33C H -0.0943 0.1595 0.0549 0.131 Uiso 1 1 calc R U
C34 C -0.4186(18) 0.18983(18) 0.0822(6) 0.072(2) Uani 1 1 d . U
H34A H -0.5327 0.1908 0.1287 0.086 Uiso 1 1 calc R U
H34B H -0.5384 0.1854 0.0306 0.086 Uiso 1 1 calc R U
C35 C -0.2808(15) 0.22566(16) 0.0747(4) 0.0564(16) Uani 1 1 d . U
H35A H -0.1608 0.2243 0.0298 0.068 Uiso 1 1 calc R U
H35B H -0.1670 0.2305 0.1272 0.068 Uiso 1 1 calc R U
C36 C -0.4796(14) 0.25659(16) 0.0563(5) 0.0557(15) Uani 1 1 d . U
H36A H -0.6026 0.2575 0.1005 0.067 Uiso 1 1 calc R U
H36B H -0.5903 0.2520 0.0031 0.067 Uiso 1 1 calc R U
C37 C -0.3420(13) 0.29282(15) 0.0508(4) 0.0519(14) Uani 1 1 d . U
H37A H -0.2314 0.2975 0.1040 0.062 Uiso 1 1 calc R U
H37B H -0.2191 0.2919 0.0065 0.062 Uiso 1 1 calc R U
C38 C -0.5412(13) 0.32340(15) 0.0324(4) 0.0469(13) Uani 1 1 d . U
H38A H -0.6645 0.3242 0.0766 0.056 Uiso 1 1 calc R U
H38B H -0.6512 0.3188 -0.0209 0.056 Uiso 1 1 calc R U
C39 C -0.4037(12) 0.35973(14) 0.0273(4) 0.0421(12) Uani 1 1 d . U
H39A H -0.2849 0.3639 0.0792 0.051 Uiso 1 1 calc R U
H39B H -0.2898 0.3596 -0.0193 0.051 Uiso 1 1 calc R U
C40 C -0.6107(11) 0.39001(14) 0.0143(4) 0.0395(12) Uani 1 1 d . U
H40A H -0.7347 0.3850 -0.0361 0.047 Uiso 1 1 calc R U
H40B H -0.7191 0.3905 0.0622 0.047 Uiso 1 1 calc R U
C41 C -0.4872(11) 0.42628(14) 0.0049(3) 0.0343(11) Uani 1 1 d . U
C42 C -0.3830(11) 0.48241(13) -0.0455(3) 0.0313(10) Uani 1 1 d . U
C43 C -0.1929(11) 0.48055(12) 0.0239(3) 0.0307(10) Uani 1 1 d . U
C44 C -0.0046(10) 0.50879(14) 0.0459(3) 0.0323(10) Uani 1 1 d . U
C45 C -0.0053(11) 0.53905(14) -0.0042(3) 0.0324(11) Uani 1 1 d . U
C46 C -0.2061(11) 0.54267(13) -0.0775(3) 0.0304(10) Uani 1 1 d . U
C47 C -0.3978(10) 0.51411(13) -0.0988(3) 0.0300(10) Uani 1 1 d . U
C48 C -0.5912(11) 0.54661(13) -0.2113(3) 0.0323(11) Uani 1 1 d . U
C49 C -0.7895(12) 0.55050(14) -0.2827(3) 0.0384(12) Uani 1 1 d . U
H49 H -0.9135 0.5322 -0.2982 0.046 Uiso 1 1 calc R U
C50 C -0.7948(12) 0.58107(15) -0.3277(3) 0.0405(12) Uani 1 1 d . U
C51 C -0.6067(14) 0.60889(15) -0.3063(4) 0.0442(13) Uani 1 1 d . U
C52 C -0.4126(13) 0.60602(15) -0.2401(4) 0.0440(13) Uani 1 1 d . U
H52 H -0.2883 0.6245 -0.2271 0.053 Uiso 1 1 calc R U
C53 C -0.3995(11) 0.57447(13) -0.1901(3) 0.0338(11) Uani 1 1 d . U
C54 C 0.1973(11) 0.56444(13) 0.0281(3) 0.0347(11) Uani 1 1 d . U
H54 H 0.2248 0.5862 0.0017 0.042 Uiso 1 1 calc R U
C55 C 0.3453(12) 0.55389(14) 0.1006(3) 0.0364(11) Uani 1 1 d . U
C56 C 0.5721(12) 0.57317(16) 0.1537(3) 0.0419(12) Uani 1 1 d . U
H56A H 0.7386 0.5590 0.1558 0.050 Uiso 1 1 calc R U
H56B H 0.5224 0.5754 0.2112 0.050 Uiso 1 1 calc R U
C57 C 0.6300(13) 0.61023(15) 0.1200(4) 0.0430(13) Uani 1 1 d . U
H57A H 0.6985 0.6079 0.0650 0.052 Uiso 1 1 calc R U
H57B H 0.4600 0.6237 0.1125 0.052 Uiso 1 1 calc R U
C58 C 0.8381(15) 0.63046(17) 0.1792(4) 0.0528(16) Uani 1 1 d . U
H58A H 1.0091 0.6171 0.1850 0.063 Uiso 1 1 calc R U
H58B H 0.7719 0.6317 0.2347 0.063 Uiso 1 1 calc R U
C59 C 0.8962(17) 0.66815(19) 0.1502(4) 0.0648(19) Uani 1 1 d . U
H59A H 0.9824 0.6666 0.0979 0.078 Uiso 1 1 calc R U
H59B H 0.7221 0.6804 0.1374 0.078 Uiso 1 1 calc R U
C60 C 1.071(2) 0.6900(3) 0.2102(6) 0.104(3) Uani 1 1 d . U
H60A H 1.2445 0.6776 0.2228 0.125 Uiso 1 1 calc R U
H60B H 0.9845 0.6913 0.2625 0.125 Uiso 1 1 calc R U
C62 C -0.5546(11) 0.45141(13) -0.0559(3) 0.0341(11) Uani 1 1 d . U
H62 H -0.6963 0.4487 -0.0992 0.041 Uiso 1 1 calc R U
C63 C 1.054(4) 0.7931(4) 0.2000(9) 0.163(6) Uani 1 1 d . U
H63A H 0.9885 0.8009 0.1438 0.245 Uiso 1 1 calc R U
H63B H 1.2497 0.7959 0.2088 0.245 Uiso 1 1 calc R U
H63C H 0.9698 0.8073 0.2408 0.245 Uiso 1 1 calc R U
C64 C 0.980(4) 0.7544(4) 0.2105(11) 0.166(6) Uani 1 1 d D U
H64A H 0.9687 0.7508 0.2706 0.200 Uiso 1 1 calc R U
H64B H 0.7955 0.7514 0.1828 0.200 Uiso 1 1 calc R U
C65 C 1.131(3) 0.7267(3) 0.1843(9) 0.138(4) Uani 1 1 d D U
H65A H 1.3220 0.7315 0.2033 0.166 Uiso 1 1 calc R U
H65B H 1.1132 0.7272 0.1228 0.166 Uiso 1 1 calc R U
N1 N 1.1255(9) 0.42788(11) 0.5672(3) 0.0338(9) Uani 1 1 d . U
N2 N 1.5173(9) 0.48280(11) 0.6077(3) 0.0341(9) Uani 1 1 d . U
N3 N -0.5845(9) 0.51595(11) -0.1650(3) 0.0346(9) Uani 1 1 d . U
N4 N -0.2085(9) 0.57233(12) -0.1227(3) 0.0357(10) Uani 1 1 d . U
F1 F 1.5113(9) 0.36317(10) 0.8060(2) 0.0670(11) Uani 1 1 d . U
F2 F 1.8946(8) 0.41247(10) 0.8397(2) 0.0562(9) Uani 1 1 d . U
F3 F -0.9811(8) 0.58672(10) -0.3946(2) 0.0570(9) Uani 1 1 d . U
F4 F -0.6289(10) 0.63851(10) -0.3543(2) 0.0691(12) Uani 1 1 d . U
S1 S 0.7076(3) 0.48842(3) 0.30731(8) 0.0333(3) Uani 1 1 d . U
S2 S 1.1751(3) 0.55807(3) 0.36188(8) 0.0350(3) Uani 1 1 d . U
S3 S -0.2163(3) 0.44053(3) 0.07723(8) 0.0368(3) Uani 1 1 d . U
S4 S 0.2410(3) 0.51154(3) 0.13169(8) 0.0367(3) Uani 1 1 d . U

loop_
_atom_site_aniso_label
_atom_site_aniso_U_11
_atom_site_aniso_U_22
_atom_site_aniso_U_33
_atom_site_aniso_U_23
_atom_site_aniso_U_13
_atom_site_aniso_U_12
C1 0.123(7) 0.038(4) 0.085(5) -0.008(3) 0.048(5) -0.003(4)
C2 0.095(5) 0.034(3) 0.073(5) -0.001(3) 0.030(4) -0.007(3)
C3 0.065(4) 0.036(3) 0.058(4) 0.000(3) 0.015(3) 0.004(3)
C4 0.061(4) 0.030(3) 0.063(4) -0.003(3) 0.015(3) -0.004(2)
C5 0.049(3) 0.033(3) 0.059(4) -0.001(2) 0.013(3) -0.005(2)
C6 0.052(3) 0.025(3) 0.055(3) -0.003(2) 0.009(3) -0.004(2)
C7 0.046(3) 0.031(3) 0.046(3) 0.003(2) 0.007(2) -0.002(2)
C8 0.041(3) 0.028(3) 0.045(3) 0.001(2) -0.003(2) -0.001(2)
C9 0.044(3) 0.025(2) 0.041(3) -0.002(2) 0.003(2) 0.001(2)
C10 0.039(3) 0.030(3) 0.033(3) -0.0019(19) 0.001(2) -0.0026(19)
C11 0.039(3) 0.024(2) 0.031(2) -0.0027(18) 0.0042(19) 0.0025(19)
C12 0.040(3) 0.020(2) 0.031(2) 0.0041(18) 0.0040(19) 0.0018(18)
C13 0.038(3) 0.025(2) 0.027(2) -0.0023(19) 0.0017(19) 0.002(2)
C14 0.036(3) 0.024(2) 0.030(2) 0.0001(18) 0.0029(19) 0.0017(19)
C15 0.038(3) 0.023(2) 0.027(2) -0.0012(19) 0.0042(19) 0.0018(19)
C16 0.038(3) 0.024(2) 0.031(2) -0.0010(19) 0.007(2) 0.0043(19)
C17 0.044(3) 0.031(3) 0.025(2) -0.0021(19) 0.007(2) 0.005(2)
C18 0.048(3) 0.041(3) 0.030(3) -0.001(2) 0.000(2) 0.004(2)
C19 0.049(3) 0.050(3) 0.025(3) 0.003(2) -0.002(2) 0.010(3)
C20 0.067(4) 0.039(3) 0.032(3) 0.012(2) 0.005(2) 0.013(3)
C21 0.054(3) 0.032(3) 0.037(3) 0.005(2) 0.003(2) 0.004(2)
C22 0.045(3) 0.029(3) 0.029(3) 0.001(2) 0.006(2) 0.007(2)
C23 0.041(3) 0.025(2) 0.032(3) 0.0004(19) 0.002(2) -0.004(2)
C24 0.038(3) 0.019(2) 0.036(3) -0.0013(18) 0.005(2) 0.0007(18)
C25 0.039(3) 0.026(2) 0.036(3) -0.0021(19) -0.005(2) -0.0037(19)
C26 0.044(3) 0.025(2) 0.036(3) 0.000(2) 0.004(2) 0.002(2)
C27 0.042(3) 0.037(3) 0.040(3) -0.007(2) 0.000(2) -0.005(2)
C28 0.044(3) 0.036(3) 0.054(3) -0.003(2) 0.005(2) -0.007(2)
C29 0.048(3) 0.038(3) 0.051(3) -0.003(2) 0.010(2) -0.003(2)
C30 0.049(3) 0.038(3) 0.064(4) -0.003(3) 0.010(3) -0.007(2)
C31 0.060(4) 0.048(3) 0.065(4) 0.002(3) 0.009(3) 0.000(3)
C32 0.109(7) 0.039(4) 0.088(6) 0.004(3) -0.001(5) 0.005(4)
C33 0.138(8) 0.033(3) 0.096(6) 0.004(4) 0.037(6) 0.007(4)
C34 0.084(5) 0.037(3) 0.096(6) 0.004(3) 0.016(4) -0.005(3)
C35 0.070(4) 0.036(3) 0.064(4) -0.001(3) 0.009(3) -0.009(3)
C36 0.058(4) 0.034(3) 0.074(4) 0.008(3) 0.002(3) -0.007(3)
C37 0.061(4) 0.034(3) 0.060(4) 0.004(3) 0.001(3) -0.009(3)
C38 0.053(4) 0.035(3) 0.052(3) 0.005(2) 0.001(3) -0.007(2)
C39 0.047(3) 0.035(3) 0.043(3) 0.005(2) 0.000(2) -0.003(2)
C40 0.043(3) 0.032(3) 0.044(3) 0.007(2) 0.007(2) -0.005(2)
C41 0.040(3) 0.030(2) 0.034(3) 0.003(2) 0.006(2) -0.001(2)
C42 0.041(3) 0.026(2) 0.028(2) 0.0012(19) 0.006(2) 0.0015(19)
C43 0.039(3) 0.024(2) 0.029(2) 0.0023(18) 0.005(2) 0.0011(19)
C44 0.039(3) 0.030(3) 0.027(2) 0.001(2) 0.0010(19) 0.003(2)
C45 0.036(3) 0.030(3) 0.031(2) -0.002(2) 0.002(2) 0.001(2)
C46 0.036(3) 0.029(2) 0.026(2) 0.0019(19) 0.0048(19) 0.003(2)
C47 0.041(3) 0.028(2) 0.021(2) 0.0013(18) 0.0039(19) 0.001(2)
C48 0.041(3) 0.030(3) 0.024(2) -0.0009(18) -0.001(2) 0.003(2)
C49 0.045(3) 0.038(3) 0.031(3) -0.002(2) 0.000(2) -0.001(2)
C50 0.047(3) 0.042(3) 0.031(3) 0.004(2) -0.005(2) 0.004(2)
C51 0.064(4) 0.033(3) 0.035(3) 0.006(2) 0.001(2) 0.000(2)
C52 0.062(4) 0.033(3) 0.036(3) 0.006(2) -0.004(2) -0.004(2)
C53 0.046(3) 0.032(3) 0.024(2) 0.0028(19) 0.005(2) 0.000(2)
C54 0.042(3) 0.028(3) 0.034(3) 0.001(2) 0.004(2) -0.001(2)
C55 0.041(3) 0.033(3) 0.035(3) 0.001(2) -0.001(2) -0.002(2)
C56 0.049(3) 0.039(3) 0.036(3) 0.000(2) -0.002(2) -0.001(2)
C57 0.046(3) 0.040(3) 0.041(3) 0.001(2) -0.003(2) -0.008(2)
C58 0.064(4) 0.054(4) 0.039(3) -0.003(3) 0.002(3) -0.020(3)
C59 0.083(5) 0.056(4) 0.057(4) -0.002(3) 0.014(3) -0.019(4)
C60 0.142(7) 0.091(6) 0.083(5) -0.021(5) 0.028(5) -0.053(5)
C62 0.040(3) 0.027(2) 0.034(3) 0.0005(19) 0.000(2) -0.003(2)
C63 0.26(2) 0.095(8) 0.131(11) 0.008(8) 0.011(12) -0.014(11)
C64 0.193(10) 0.142(8) 0.173(10) 0.054(8) 0.062(8) 0.020(8)
C65 0.187(9) 0.093(6) 0.143(8) -0.029(6) 0.056(7) -0.054(7)
N1 0.046(3) 0.025(2) 0.030(2) 0.0019(16) 0.0005(18) 0.0020(17)
N2 0.043(2) 0.032(2) 0.027(2) -0.0002(17) -0.0001(17) 0.0024(18)
N3 0.045(3) 0.029(2) 0.030(2) 0.0004(17) 0.0024(17) -0.0011(18)
N4 0.043(3) 0.037(2) 0.026(2) 0.0022(18) 0.0007(18) -0.0031(18)
F1 0.093(3) 0.054(2) 0.050(2) 0.0263(17) -0.0136(19) -0.005(2)
F2 0.064(2) 0.064(2) 0.0370(18) 0.0109(16) -0.0113(15) 0.0079(17)
F3 0.064(2) 0.058(2) 0.0432(19) 0.0160(16) -0.0205(16) -0.0036(17)
F4 0.098(3) 0.048(2) 0.055(2) 0.0253(17) -0.023(2) -0.010(2)
S1 0.0407(7) 0.0246(6) 0.0330(6) 0.0034(5) -0.0044(5) -0.0002(5)
S2 0.0445(7) 0.0230(6) 0.0364(7) 0.0047(5) -0.0015(5) -0.0002(5)
S3 0.0456(8) 0.0281(6) 0.0356(7) 0.0074(5) -0.0007(5) 0.0004(5)
S4 0.0433(7) 0.0317(7) 0.0333(6) 0.0041(5) -0.0045(5) -0.0002(5)

loop_
_atom_type_symbol
_atom_type_description
_atom_type_scat_dispersion_real
_atom_type_scat_dispersion_imag
_atom_type_scat_source
C C 0.0033 0.0016 'International Tables Vol C Tables 4.2.6.8 and 6.1.1.4'
H H 0.0000 0.0000 'International Tables Vol C Tables 4.2.6.8 and 6.1.1.4'
N N 0.0061 0.0033 'International Tables Vol C Tables 4.2.6.8 and 6.1.1.4'
F F 0.0171 0.0103 'International Tables Vol C Tables 4.2.6.8 and 6.1.1.4'
S S 0.1246 0.1234 'International Tables Vol C Tables 4.2.6.8 and 6.1.1.4'

loop_
_geom_angle_atom_site_label_1
_geom_angle_atom_site_label_2
_geom_angle_atom_site_label_3
_geom_angle
C2 C1 H1A 109.5
C2 C1 H1AB 109.5
H1A C1 H1AB 109.5
C2 C1 H1AC 109.5
H1A C1 H1AC 109.5
H1AB C1 H1AC 109.5
C1 C2 C3 113.5(6)
C1 C2 H2A 108.9
C3 C2 H2A 108.9
C1 C2 H2AB 108.9
C3 C2 H2AB 108.9
H2A C2 H2AB 107.7
C2 C3 C4 114.5(5)
C2 C3 H3A 108.6
C4 C3 H3A 108.6
C2 C3 H3AB 108.6
C4 C3 H3AB 108.6
H3A C3 H3AB 107.6
C3 C4 C5 113.5(5)
C3 C4 H4A 108.9
C5 C4 H4A 108.9
C3 C4 H4AB 108.9
C5 C4 H4AB 108.9
H4A C4 H4AB 107.7
C6 C5 C4 112.9(5)
C6 C5 H5A 109.0
C4 C5 H5A 109.0
C6 C5 H5AB 109.0
C4 C5 H5AB 109.0
H5A C5 H5AB 107.8
C7 C6 C5 113.4(5)
C7 C6 H6A 108.9
C5 C6 H6A 108.9
C7 C6 H6AB 108.9
C5 C6 H6AB 108.9
H6A C6 H6AB 107.7
C6 C7 C8 110.8(5)
C6 C7 H7A 109.5
C8 C7 H7A 109.5
C6 C7 H7AB 109.5
C8 C7 H7AB 109.5
H7A C7 H7AB 108.1
C9 C8 C7 114.2(5)
C9 C8 H8A 108.7
C7 C8 H8A 108.7
C9 C8 H8AB 108.7
C7 C8 H8AB 108.7
H8A C8 H8AB 107.6
C10 C9 C8 128.5(5)
C10 C9 S2 110.9(4)
C8 C9 S2 120.5(4)
C9 C10 C11 113.6(5)
C9 C10 H10 123.2
C11 C10 H10 123.2
C12 C11 C10 112.2(4)
C12 C11 C16 120.0(5)
C10 C11 C16 127.9(5)
C11 C12 C13 121.6(4)
C11 C12 S2 111.4(4)
C13 C12 S2 127.0(4)
C14 C13 C12 120.1(4)
C14 C13 S1 111.9(4)
C12 C13 S1 128.0(4)
C13 C14 C15 120.0(4)
C13 C14 C23 111.5(4)
C15 C14 C23 128.5(4)
N1 C15 C14 119.0(4)
N1 C15 C16 121.0(4)
C14 C15 C16 120.0(4)
N2 C16 C15 122.1(4)
N2 C16 C11 119.5(5)
C15 C16 C11 118.4(4)
N2 C17 C22 121.2(5)
N2 C17 C18 119.4(5)
C22 C17 C18 119.4(5)
C19 C18 C17 118.5(5)
C19 C18 H18 120.8
C17 C18 H18 120.8
C18 C19 F2 120.7(5)
C18 C19 C20 122.6(5)
F2 C19 C20 116.7(5)
F1 C20 C21 120.4(6)
F1 C20 C19 118.4(5)
C21 C20 C19 121.2(5)
C20 C21 C22 118.6(6)
C20 C21 H21 120.7
C22 C21 H21 120.7
N1 C22 C17 122.4(5)
N1 C22 C21 117.9(5)
C17 C22 C21 119.7(5)
C24 C23 C14 113.6(4)
C24 C23 H23 123.2
C14 C23 H23 123.2
C23 C24 C25 129.9(5)
C23 C24 S1 111.3(4)
C25 C24 S1 118.8(4)
C24 C25 C26 113.8(4)
C24 C25 H25A 108.8
C26 C25 H25A 108.8
C24 C25 H25B 108.8
C26 C25 H25B 108.8
H25A C25 H25B 107.7
C27 C26 C25 111.6(4)
C27 C26 H26A 109.3
C25 C26 H26A 109.3
C27 C26 H26B 109.3
C25 C26 H26B 109.3
H26A C26 H26B 108.0
C28 C27 C26 115.0(5)
C28 C27 H27A 108.5
C26 C27 H27A 108.5
C28 C27 H27B 108.5
C26 C27 H27B 108.5
H27A C27 H27B 107.5
C29 C28 C27 116.0(5)
C29 C28 H28A 108.3
C27 C28 H28A 108.3
C29 C28 H28B 108.3
C27 C28 H28B 108.3
H28A C28 H28B 107.4
C30 C29 C28 112.8(5)
C30 C29 H29A 109.0
C28 C29 H29A 109.0
C30 C29 H29B 109.0
C28 C29 H29B 109.0
H29A C29 H29B 107.8
C31 C30 C29 115.8(5)
C31 C30 H30A 108.3
C29 C30 H30A 108.3
C31 C30 H30B 108.3
C29 C30 H30B 108.3
H30A C30 H30B 107.4
C30 C31 C32 113.4(6)
C30 C31 H31A 108.9
C32 C31 H31A 108.9
C30 C31 H31B 108.9
C32 C31 H31B 108.9
H31A C31 H31B 107.7
C31 C32 H32A 109.5
C31 C32 H32B 109.5
H32A C32 H32B 109.5
C31 C32 H32C 109.5
H32A C32 H32C 109.5
H32B C32 H32C 109.5
C34 C33 H33A 109.5
C34 C33 H33B 109.5
H33A C33 H33B 109.5
C34 C33 H33C 109.5
H33A C33 H33C 109.5
H33B C33 H33C 109.5
C33 C34 C35 114.1(7)
C33 C34 H34A 108.7
C35 C34 H34A 108.7
C33 C34 H34B 108.7
C35 C34 H34B 108.7
H34A C34 H34B 107.6
C34 C35 C36 114.1(6)
C34 C35 H35A 108.7
C36 C35 H35A 108.7
C34 C35 H35B 108.7
C36 C35 H35B 108.7
H35A C35 H35B 107.6
C35 C36 C37 114.3(5)
C35 C36 H36A 108.7
C37 C36 H36A 108.7
C35 C36 H36B 108.7
C37 C36 H36B 108.7
H36A C36 H36B 107.6
C38 C37 C36 113.9(5)
C38 C37 H37A 108.8
C36 C37 H37A 108.8
C38 C37 H37B 108.8
C36 C37 H37B 108.8
H37A C37 H37B 107.7
C37 C38 C39 114.0(5)
C37 C38 H38A 108.8
C39 C38 H38A 108.8
C37 C38 H38B 108.8
C39 C38 H38B 108.8
H38A C38 H38B 107.7
C40 C39 C38 112.4(5)
C40 C39 H39A 109.1
C38 C39 H39A 109.1
C40 C39 H39B 109.1
C38 C39 H39B 109.1
H39A C39 H39B 107.9
C41 C40 C39 114.7(5)
C41 C40 H40A 108.6
C39 C40 H40A 108.6
C41 C40 H40B 108.6
C39 C40 H40B 108.6
H40A C40 H40B 107.6
C62 C41 C40 128.6(5)
C62 C41 S3 111.5(4)
C40 C41 S3 119.9(4)
C43 C42 C62 113.2(4)
C43 C42 C47 119.9(5)
C62 C42 C47 126.9(5)
C42 C43 C44 122.0(4)
C42 C43 S3 111.4(4)
C44 C43 S3 126.6(4)
C45 C44 C43 120.2(4)
C45 C44 S4 111.4(4)
C43 C44 S4 128.4(4)
C44 C45 C54 112.2(4)
C44 C45 C46 119.9(4)
C54 C45 C46 127.8(5)
N4 C46 C47 121.8(4)
N4 C46 C45 118.8(4)
C47 C46 C45 119.4(4)
N3 C47 C46 121.9(4)
N3 C47 C42 119.6(4)
C46 C47 C42 118.5(4)
N3 C48 C53 120.8(4)
N3 C48 C49 119.6(5)
C53 C48 C49 119.6(5)
C50 C49 C48 118.9(5)
C50 C49 H49 120.6
C48 C49 H49 120.6
F3 C50 C49 121.8(5)
F3 C50 C51 116.6(5)
C49 C50 C51 121.6(5)
F4 C51 C52 121.2(5)
F4 C51 C50 117.4(5)
C52 C51 C50 121.4(5)
C51 C52 C53 119.3(5)
C51 C52 H52 120.3
C53 C52 H52 120.3
N4 C53 C48 122.1(4)
N4 C53 C52 118.7(5)
C48 C53 C52 119.2(5)
C55 C54 C45 113.7(5)
C55 C54 H54 123.2
C45 C54 H54 123.2
C54 C55 C56 129.4(5)
C54 C55 S4 110.9(4)
C56 C55 S4 119.7(4)
C55 C56 C57 113.1(5)
C55 C56 H56A 109.0
C57 C56 H56A 109.0
C55 C56 H56B 109.0
C57 C56 H56B 109.0
H56A C56 H56B 107.8
C58 C57 C56 112.0(5)
C58 C57 H57A 109.2
C56 C57 H57A 109.2
C58 C57 H57B 109.2
C56 C57 H57B 109.2
H57A C57 H57B 107.9
C57 C58 C59 114.3(6)
C57 C58 H58A 108.7
C59 C58 H58A 108.7
C57 C58 H58B 108.7
C59 C58 H58B 108.7
H58A C58 H58B 107.6
C60 C59 C58 116.0(7)
C60 C59 H59A 108.3
C58 C59 H59A 108.3
C60 C59 H59B 108.3
C58 C59 H59B 108.3
H59A C59 H59B 107.4
C59 C60 C65 117.4(10)
C59 C60 H60A 107.9
C65 C60 H60A 107.9
C59 C60 H60B 107.9
C65 C60 H60B 107.9
H60A C60 H60B 107.2
C41 C62 C42 112.4(5)
C41 C62 H62 123.8
C42 C62 H62 123.8
C64 C63 H63A 109.5
C64 C63 H63B 109.5
H63A C63 H63B 109.5
C64 C63 H63C 109.5
H63A C63 H63C 109.5
H63B C63 H63C 109.5
C65 C64 C63 123.8(14)
C65 C64 H64A 106.4
C63 C64 H64A 106.4
C65 C64 H64B 106.4
C63 C64 H64B 106.4
H64A C64 H64B 106.4
C64 C65 C60 119.7(12)
C64 C65 H65A 107.4
C60 C65 H65A 107.4
C64 C65 H65B 107.4
C60 C65 H65B 107.4
H65A C65 H65B 106.9
C15 N1 C22 116.4(4)
C16 N2 C17 116.9(5)
C47 N3 C48 116.7(4)
C46 N4 C53 116.6(4)
C13 S1 C24 91.7(2)
C12 S2 C9 91.8(2)
C43 S3 C41 91.5(2)
C44 S4 C55 91.8(3)

loop_
_geom_bond_atom_site_label_1
_geom_bond_atom_site_label_2
_geom_bond_distance
C1 C2 1.503(10)
C1 H1A 0.9600
C1 H1AB 0.9600
C1 H1AC 0.9600
C2 C3 1.511(9)
C2 H2A 0.9700
C2 H2AB 0.9700
C3 C4 1.515(8)
C3 H3A 0.9700
C3 H3AB 0.9700
C4 C5 1.534(8)
C4 H4A 0.9700
C4 H4AB 0.9700
C5 C6 1.527(8)
C5 H5A 0.9700
C5 H5AB 0.9700
C6 C7 1.514(7)
C6 H6A 0.9700
C6 H6AB 0.9700
C7 C8 1.535(7)
C7 H7A 0.9700
C7 H7AB 0.9700
C8 C9 1.497(7)
C8 H8A 0.9700
C8 H8AB 0.9700
C9 C10 1.359(8)
C9 S2 1.742(6)
C10 C11 1.424(7)
C10 H10 0.9300
C11 C12 1.380(7)
C11 C16 1.441(7)
C12 C13 1.421(7)
C12 S2 1.725(5)
C13 C14 1.387(7)
C13 S1 1.713(5)
C14 C15 1.431(7)
C14 C23 1.435(7)
C15 N1 1.343(6)
C15 C16 1.439(7)
C16 N2 1.329(7)
C17 N2 1.347(7)
C17 C22 1.417(8)
C17 C18 1.418(8)
C18 C19 1.349(8)
C18 H18 0.9300
C19 F2 1.358(6)
C19 C20 1.391(9)
C20 F1 1.350(6)
C20 C21 1.355(8)
C21 C22 1.422(7)
C21 H21 0.9300
C22 N1 1.348(7)
C23 C24 1.348(7)
C23 H23 0.9300
C24 C25 1.499(7)
C24 S1 1.746(5)
C25 C26 1.527(7)
C25 H25A 0.9700
C25 H25B 0.9700
C26 C27 1.522(7)
C26 H26A 0.9700
C26 H26B 0.9700
C27 C28 1.519(8)
C27 H27A 0.9700
C27 H27B 0.9700
C28 C29 1.519(8)
C28 H28A 0.9700
C28 H28B 0.9700
C29 C30 1.516(8)
C29 H29A 0.9700
C29 H29B 0.9700
C30 C31 1.485(9)
C30 H30A 0.9700
C30 H30B 0.9700
C31 C32 1.513(10)
C31 H31A 0.9700
C31 H31B 0.9700
C32 H32A 0.9600
C32 H32B 0.9600
C32 H32C 0.9600
C33 C34 1.498(11)
C33 H33A 0.9600
C33 H33B 0.9600
C33 H33C 0.9600
C34 C35 1.510(9)
C34 H34A 0.9700
C34 H34B 0.9700
C35 C36 1.520(9)
C35 H35A 0.9700
C35 H35B 0.9700
C36 C37 1.519(8)
C36 H36A 0.9700
C36 H36B 0.9700
C37 C38 1.511(8)
C37 H37A 0.9700
C37 H37B 0.9700
C38 C39 1.522(8)
C38 H38A 0.9700
C38 H38B 0.9700
C39 C40 1.519(8)
C39 H39A 0.9700
C39 H39B 0.9700
C40 C41 1.498(7)
C40 H40A 0.9700
C40 H40B 0.9700
C41 C62 1.362(7)
C41 S3 1.744(5)
C42 C43 1.367(7)
C42 C62 1.430(7)
C42 C47 1.453(7)
C43 C44 1.421(7)
C43 S3 1.728(5)
C44 C45 1.382(7)
C44 S4 1.722(5)
C45 C54 1.429(7)
C45 C46 1.449(7)
C46 N4 1.320(7)
C46 C47 1.438(7)
C47 N3 1.320(6)
C48 N3 1.360(6)
C48 C53 1.418(7)
C48 C49 1.420(7)
C49 C50 1.346(8)
C49 H49 0.9300
C50 F3 1.342(6)
C50 C51 1.407(8)
C51 F4 1.342(6)
C51 C52 1.345(8)
C52 C53 1.418(7)
C52 H52 0.9300
C53 N4 1.347(7)
C54 C55 1.353(7)
C54 H54 0.9300
C55 C56 1.505(8)
C55 S4 1.749(5)
C56 C57 1.522(8)
C56 H56A 0.9700
C56 H56B 0.9700
C57 C58 1.513(8)
C57 H57A 0.9700
C57 H57B 0.9700
C58 C59 1.518(9)
C58 H58A 0.9700
C58 H58B 0.9700
C59 C60 1.461(11)
C59 H59A 0.9700
C59 H59B 0.9700
C60 C65 1.468(14)
C60 H60A 0.9700
C60 H60B 0.9700
C62 H62 0.9300
C63 C64 1.505(18)
C63 H63A 0.9600
C63 H63B 0.9600
C63 H63C 0.9600
C64 C65 1.360(10)
C64 H64A 0.9700
C64 H64B 0.9700
C65 H65A 0.9700
C65 H65B 0.9700
